data_7211218
loop_
_publ_author_name
'Stefankiewicz, Artur R.'
'Harrowfield, Jack'
'Madalan, Augustin M.'
'Lehn, Jean-Marie'

_publ_section_title
;
 Tuning the planarity of [2 \\times 2] grids
;
_journal_issue 44
_journal_name_full CrystEngComm
_journal_page_first 9128
_journal_paper_doi 10.1039/c3ce41510d
_journal_volume 15
_journal_year 2013
_chemical_formula_sum 'C118 H103 F24 N31 O33 S8 Zn4'
_chemical_formula_weight 3457.37
_chemical_name_systematic
;
 ?
;
_space_group_IT_number 55
_symmetry_cell_setting orthorhombic
_symmetry_space_group_name_Hall '-P 2 2ab'
_symmetry_space_group_name_H-M 'P b a m'
_atom_sites_solution_hydrogens geom
_atom_sites_solution_primary direct
_atom_sites_solution_secondary difmap
_audit_creation_method SHELXL-97
_cell_angle_alpha 90.00
_cell_angle_beta 90.00
_cell_angle_gamma 90.00
_cell_formula_units_Z 4
_cell_length_a 29.541(6)
_cell_length_b 18.148(4)
_cell_length_c 27.020(5)
_cell_measurement_reflns_used 8540
_cell_measurement_temperature 173(2)
_cell_measurement_theta_max 27.485
_cell_measurement_theta_min 0.998
_cell_volume 14486(5)
_computing_cell_refinement 'Denzo (Nonius B.V., 1998)'
_computing_data_collection 'Collect (Nonius B.V., 1998)'
_computing_data_reduction 'Denzo (Nonius B.V., 1998)'
_computing_structure_refinement 'SHELXL-97 (Sheldrick, 1997)'
_computing_structure_solution 'SHELXS-97 (Sheldrick, 1997)'
_diffrn_ambient_temperature 173(2)
_diffrn_measured_fraction_theta_full 0.998
_diffrn_measured_fraction_theta_max 0.998
_diffrn_measurement_device_type 'kappa CCD'
_diffrn_measurement_method 'phi&omega scans'
_diffrn_radiation_monochromator graphite
_diffrn_radiation_source 'fine-focus sealed tube'
_diffrn_radiation_type MoK\a
_diffrn_radiation_wavelength 0.71073
_diffrn_reflns_av_R_equivalents 0.0577
_diffrn_reflns_av_sigmaI/netI 0.0700
_diffrn_reflns_limit_h_max 38
_diffrn_reflns_limit_h_min -38
_diffrn_reflns_limit_k_max 23
_diffrn_reflns_limit_k_min -23
_diffrn_reflns_limit_l_max 35
_diffrn_reflns_limit_l_min -34
_diffrn_reflns_number 32162
_diffrn_reflns_theta_full 27.47
_diffrn_reflns_theta_max 27.47
_diffrn_reflns_theta_min 1.32
_exptl_absorpt_coefficient_mu 0.884
_exptl_absorpt_correction_T_max 0.9572
_exptl_absorpt_correction_T_min 0.8795
_exptl_absorpt_correction_type multi-scan
_exptl_crystal_colour yellow
_exptl_crystal_density_diffrn 1.575
_exptl_crystal_density_meas ?
_exptl_crystal_density_method 'not measured'
_exptl_crystal_description prism
_exptl_crystal_F_000 6932
_exptl_crystal_size_max 0.4
_exptl_crystal_size_mid 0.3
_exptl_crystal_size_min 0.3
_refine_diff_density_max 1.569
_refine_diff_density_min -1.381
_refine_diff_density_rms 0.135
_refine_ls_extinction_method none
_refine_ls_goodness_of_fit_ref 1.052
_refine_ls_hydrogen_treatment constr
_refine_ls_matrix_type full
_refine_ls_number_parameters 1079
_refine_ls_number_reflns 16927
_refine_ls_number_restraints 97
_refine_ls_restrained_S_all 1.065
_refine_ls_R_factor_all 0.1333
_refine_ls_R_factor_gt 0.0771
_refine_ls_shift/su_max 0.024
_refine_ls_shift/su_mean 0.001
_refine_ls_structure_factor_coef Fsqd
_refine_ls_weighting_details 'calc w=1/[\s^2^(Fo^2^)+(0.1590P)^2^+2.5705P] where P=(Fo^2^+2Fc^2^)/3'
_refine_ls_weighting_scheme calc
_refine_ls_wR_factor_gt 0.2242
_refine_ls_wR_factor_ref 0.2606
_reflns_number_gt 9798
_reflns_number_total 16927
_reflns_threshold_expression >2sigma(I)
_cod_data_source_file c3ce41510d.txt
_cod_data_source_block as12a
_cod_depositor_comments
;
The following automatic conversions were performed:

'_symmetry_cell_setting' value 'Orthorhombic' changed to
'orthorhombic' according to
/home/saulius/struct/CIF-dictionaries/cif_core.dic dictionary named
'cif_core.dic' version 2.4.2 from 2011-04-26.

Automatic conversion script
Id: cif_fix_values 1891 2012-01-12 08:04:46Z andrius 

The following automatic conversions were performed:

'_exptl_crystal_density_meas' value 'not measured' was changed to '?'
- the value is perceived as not measured.

Automatic conversion script
Id: cif_fix_values 3008 2015-01-20 13:52:24Z robertas 
;
_cod_original_sg_symbol_H-M Pbam
_cod_database_code 7211218

loop_
_symmetry_equiv_pos_as_xyz
'x, y, z'
'-x, -y, z'
'-x+1/2, y+1/2, -z'
'x+1/2, -y+1/2, -z'
'-x, -y, -z'
'x, y, -z'
'x-1/2, -y-1/2, z'
'-x-1/2, y-1/2, z'

loop_
_atom_site_label
_atom_site_type_symbol
_atom_site_fract_x
_atom_site_fract_y
_atom_site_fract_z
_atom_site_U_iso_or_equiv
_atom_site_adp_type
_atom_site_occupancy
_atom_site_symmetry_multiplicity
_atom_site_calc_flag
_atom_site_refinement_flags
_atom_site_disorder_assembly
_atom_site_disorder_group
C1 C 0.14253(16) 0.8245(3) 0.20686(19) 0.0304(11) Uani 1 1 d . . .
C2 C 0.15122(18) 0.8987(3) 0.2183(2) 0.0388(13) Uani 1 1 d . . .
H2 H 0.1514 0.9149 0.2517 0.047 Uiso 1 1 calc R . .
C3 C 0.15951(18) 0.9482(3) 0.1799(2) 0.0428(14) Uani 1 1 d . . .
H3 H 0.1643 0.9987 0.1874 0.051 Uiso 1 1 calc R . .
C4 C 0.16088(19) 0.9256(3) 0.1313(2) 0.0435(14) Uani 1 1 d . . .
H4 H 0.1668 0.9599 0.1055 0.052 Uiso 1 1 calc R . .
C5 C 0.15349(18) 0.8521(3) 0.1208(2) 0.0394(13) Uani 1 1 d . . .
H5 H 0.1546 0.8361 0.0873 0.047 Uiso 1 1 calc R . .
C6 C 0.14449(16) 0.8006(3) 0.1578(2) 0.0323(11) Uani 1 1 d . . .
C7 C 0.13755(16) 0.7251(3) 0.14188(19) 0.0322(11) Uani 1 1 d . . .
H7 H 0.1390 0.7161 0.1073 0.039 Uiso 1 1 calc R . .
C8 C 0.11484(15) 0.5410(3) 0.16880(17) 0.0254(10) Uani 1 1 d . . .
C9 C 0.10652(15) 0.4765(3) 0.14308(17) 0.0279(10) Uani 1 1 d . . .
H9 H 0.1052 0.4757 0.1080 0.033 Uiso 1 1 calc R . .
C10 C 0.10014(15) 0.4131(3) 0.17093(17) 0.0253(10) Uani 1 1 d . . .
C11 C 0.10783(14) 0.4803(3) 0.24309(16) 0.0234(10) Uani 1 1 d . . .
C12 C 0.10877(17) 0.4829(3) 0.29796(18) 0.0316(11) Uani 1 1 d . . .
C13 C 0.1505(2) 0.4793(3) 0.3222(2) 0.0412(13) Uani 1 1 d . . .
H13 H 0.1778 0.4755 0.3038 0.049 Uiso 1 1 calc R . .
C14 C 0.1517(3) 0.4814(3) 0.3733(2) 0.0552(18) Uani 1 1 d . . .
H14 H 0.1800 0.4789 0.3898 0.066 Uiso 1 1 calc R . .
C15 C 0.1134(3) 0.4870(3) 0.4004(2) 0.072(2) Uani 1 1 d . . .
H15 H 0.1150 0.4881 0.4355 0.086 Uiso 1 1 calc R . .
C16 C 0.0706(3) 0.4912(3) 0.3761(3) 0.071(2) Uani 1 1 d . . .
H16 H 0.0436 0.4960 0.3948 0.085 Uiso 1 1 calc R . .
C17 C 0.0688(2) 0.4882(3) 0.3251(2) 0.0434(14) Uani 1 1 d . . .
H17 H 0.0404 0.4898 0.3086 0.052 Uiso 1 1 calc R . .
C18 C 0.08151(16) 0.2255(3) 0.15259(19) 0.0316(11) Uani 1 1 d . . .
H18 H 0.0832 0.2288 0.1176 0.038 Uiso 1 1 calc R . .
C19 C 0.07308(16) 0.1532(3) 0.1737(2) 0.0333(12) Uani 1 1 d . . .
C20 C 0.06474(19) 0.0955(3) 0.1390(2) 0.0447(14) Uani 1 1 d . . .
H20 H 0.0653 0.1063 0.1046 0.054 Uiso 1 1 calc R . .
C21 C 0.0560(2) 0.0254(3) 0.1541(3) 0.0530(16) Uani 1 1 d . . .
H21 H 0.0502 -0.0124 0.1306 0.064 Uiso 1 1 calc R . .
C22 C 0.05558(19) 0.0100(3) 0.2047(3) 0.0531(17) Uani 1 1 d . . .
H22 H 0.0498 -0.0389 0.2156 0.064 Uiso 1 1 calc R . .
C23 C 0.06344(19) 0.0647(3) 0.2394(2) 0.0453(14) Uani 1 1 d . . .
H23 H 0.0629 0.0534 0.2737 0.054 Uiso 1 1 calc R . .
C24 C 0.07217(16) 0.1364(3) 0.2237(2) 0.0331(11) Uani 1 1 d . . .
C25 C 0.23280(16) 0.6245(3) 0.27641(18) 0.0305(11) Uani 1 1 d . . .
C26 C 0.27533(17) 0.6005(3) 0.2618(2) 0.0393(13) Uani 1 1 d . . .
H26 H 0.2824 0.5982 0.2275 0.047 Uiso 1 1 calc R . .
C27 C 0.30768(19) 0.5799(3) 0.2963(2) 0.0465(14) Uani 1 1 d . . .
H27 H 0.3367 0.5641 0.2856 0.056 Uiso 1 1 calc R . .
C28 C 0.29760(18) 0.5824(4) 0.3466(2) 0.0491(15) Uani 1 1 d . . .
H28 H 0.3196 0.5678 0.3703 0.059 Uiso 1 1 calc R . .
C29 C 0.25579(18) 0.6061(3) 0.3615(2) 0.0458(14) Uani 1 1 d . . .
H29 H 0.2493 0.6084 0.3959 0.055 Uiso 1 1 calc R . .
C30 C 0.22178(16) 0.6275(3) 0.32704(18) 0.0307(11) Uani 1 1 d . . .
C31 C 0.17839(16) 0.6475(3) 0.34724(18) 0.0300(11) Uani 1 1 d . . .
H31 H 0.1769 0.6546 0.3820 0.036 Uiso 1 1 calc R . .
C32 C 0.06232(15) 0.6729(3) 0.32936(17) 0.0246(10) Uani 1 1 d . . .
C33 C -0.02365(16) 0.3198(3) 0.35749(18) 0.0299(11) Uani 1 1 d . . .
H33 H -0.0247 0.3172 0.3926 0.036 Uiso 1 1 calc R . .
C34 C 0.01697(15) 0.3163(2) 0.33154(17) 0.0244(10) Uani 1 1 d . . .
C35 C -0.02089(15) 0.3235(2) 0.25721(17) 0.0242(10) Uani 1 1 d . . .
C36 C -0.02078(16) 0.3174(3) 0.20241(19) 0.0385(13) Uani 1 1 d . . .
C37 C -0.02830(17) 0.2470(4) 0.1822(2) 0.0481(15) Uani 1 1 d . . .
H37 H -0.0328 0.2060 0.2035 0.058 Uiso 1 1 calc R . .
C38 C -0.0291(2) 0.2373(5) 0.1305(3) 0.066(2) Uani 1 1 d . . .
H38 H -0.0335 0.1900 0.1163 0.079 Uiso 1 1 calc R . .
C39 C -0.0235(2) 0.2962(6) 0.1025(3) 0.071(2) Uani 1 1 d . . .
H39 H -0.0249 0.2896 0.0677 0.085 Uiso 1 1 calc R . .
C40 C -0.0158(2) 0.3672(6) 0.1199(3) 0.076(3) Uani 1 1 d . . .
H40 H -0.0115 0.4076 0.0981 0.091 Uiso 1 1 calc R . .
C41 C -0.01478(19) 0.3760(4) 0.1723(2) 0.0536(16) Uani 1 1 d . . .
H41 H -0.0099 0.4235 0.1862 0.064 Uiso 1 1 calc R . .
C42 C 0.13260(16) 0.3038(3) 0.35781(19) 0.0301(11) Uani 1 1 d . . .
H42 H 0.1281 0.2992 0.3925 0.036 Uiso 1 1 calc R . .
C43 C 0.17873(16) 0.3062(3) 0.3407(2) 0.0322(11) Uani 1 1 d . . .
C44 C 0.21208(18) 0.3179(3) 0.3773(2) 0.0418(13) Uani 1 1 d . . .
H44 H 0.2033 0.3201 0.4111 0.050 Uiso 1 1 calc R . .
C45 C 0.25648(19) 0.3261(4) 0.3651(2) 0.0487(15) Uani 1 1 d . . .
H45 H 0.2786 0.3333 0.3902 0.058 Uiso 1 1 calc R . .
C46 C 0.26901(18) 0.3238(3) 0.3160(3) 0.0491(15) Uani 1 1 d . . .
H46 H 0.2999 0.3312 0.3074 0.059 Uiso 1 1 calc R . .
C47 C 0.23761(17) 0.3111(3) 0.2789(2) 0.0373(12) Uani 1 1 d . . .
H47 H 0.2469 0.3084 0.2453 0.045 Uiso 1 1 calc R . .
C48 C 0.19285(16) 0.3024(3) 0.29132(19) 0.0303(11) Uani 1 1 d . . .
N1 N 0.12967(12) 0.6692(2) 0.16977(14) 0.0246(8) Uani 1 1 d . . .
N2 N 0.12435(13) 0.6034(2) 0.14392(14) 0.0266(9) Uani 1 1 d . . .
H2A H 0.1272 0.6026 0.1115 0.032 Uiso 1 1 calc R . .
N3 N 0.11516(12) 0.5441(2) 0.21936(14) 0.0240(8) Uani 1 1 d . . .
N4 N 0.09909(12) 0.4154(2) 0.22144(14) 0.0248(8) Uani 1 1 d . . .
N5 N 0.09495(14) 0.3472(2) 0.14908(14) 0.0294(9) Uani 1 1 d . . .
H5A H 0.0966 0.3433 0.1167 0.035 Uiso 1 1 calc R . .
N6 N 0.08700(12) 0.2859(2) 0.17760(14) 0.0256(8) Uani 1 1 d . . .
N7 N 0.14151(13) 0.6567(2) 0.32276(14) 0.0251(8) Uani 1 1 d . . .
N8 N 0.10353(13) 0.6675(2) 0.35127(14) 0.0279(9) Uani 1 1 d . . .
H8 H 0.1059 0.6710 0.3836 0.034 Uiso 1 1 calc R . .
N9 N 0.06096(12) 0.6704(2) 0.27895(14) 0.0238(8) Uani 1 1 d . . .
N10 N 0.01905(12) 0.3195(2) 0.28094(14) 0.0251(8) Uani 1 1 d . . .
N11 N 0.05643(12) 0.3086(2) 0.35577(15) 0.0279(9) Uani 1 1 d . . .
H11 H 0.0565 0.3044 0.3882 0.033 Uiso 1 1 calc R . .
N12 N 0.09652(13) 0.3073(2) 0.33049(15) 0.0264(9) Uani 1 1 d . . .
O1 O 0.13230(12) 0.77527(19) 0.24379(12) 0.0317(8) Uani 1 1 d . . .
H1 H 0.1265 0.7982 0.2747 0.038 Uiso 1 1 calc R . .
O2 O 0.08029(13) 0.19040(19) 0.25726(14) 0.0394(9) Uani 1 1 d . . .
H2B H 0.0839 0.1719 0.2899 0.047 Uiso 1 1 calc R . .
O3 O 0.20127(11) 0.64561(19) 0.24292(12) 0.0314(8) Uani 1 1 d . . .
H3A H 0.2136 0.6597 0.2119 0.038 Uiso 1 1 calc R . .
O4 O 0.16092(11) 0.2900(2) 0.25519(12) 0.0351(8) Uani 1 1 d . . .
H4A H 0.1727 0.2690 0.2257 0.042 Uiso 1 1 calc R . .
Zn1 Zn 0.126485(17) 0.65378(3) 0.246492(19) 0.02468(17) Uani 1 1 d . . .
Zn2 Zn 0.087011(18) 0.31020(3) 0.253357(19) 0.02627(17) Uani 1 1 d . . .
C51 C 0.1798(4) 0.7290(6) 0.5000 0.062(3) Uani 1 2 d S . .
O11 O 0.11582(16) 0.6640(3) 0.45532(15) 0.0694(14) Uani 1 1 d . . .
O12 O 0.1688(3) 0.5888(4) 0.5000 0.105(3) Uani 1 2 d S . .
F11 F 0.20741(16) 0.7257(3) 0.46010(16) 0.0986(17) Uani 1 1 d . . .
F12 F 0.1606(3) 0.7919(4) 0.5000 0.118(3) Uani 1 2 d S . .
S1 S 0.14090(8) 0.65225(12) 0.5000 0.0446(5) Uani 1 2 d S . .
C52 C 0.1946(2) 0.1624(4) 0.0944(2) 0.0519(16) Uani 1 1 d . . .
O21 O 0.24649(19) 0.2754(3) 0.1093(2) 0.0900(18) Uani 1 1 d . . .
O22 O 0.19471(16) 0.2339(4) 0.17446(19) 0.0885(19) Uani 1 1 d . . .
O23 O 0.26150(14) 0.1649(3) 0.15437(15) 0.0596(12) Uani 1 1 d . . .
F21 F 0.16202(13) 0.2047(3) 0.07550(18) 0.0879(14) Uani 1 1 d . . .
F22 F 0.21935(14) 0.1393(3) 0.05736(17) 0.0906(15) Uani 1 1 d . . .
F23 F 0.17518(16) 0.1079(3) 0.1169(2) 0.0992(16) Uani 1 1 d . . .
S2 S 0.22798(5) 0.21619(9) 0.13771(6) 0.0471(4) Uani 1 1 d . . .
C53 C 0.1777(4) 0.6405(8) 0.0000 0.083(4) Uani 1 2 d S . .
O31 O 0.1035(3) 0.7077(5) 0.0000 0.096(3) Uani 1 2 d S . .
O32 O 0.10725(16) 0.5953(3) 0.04435(14) 0.0697(14) Uani 1 1 d . . .
F31 F 0.19254(16) 0.6759(4) 0.0402(2) 0.137(3) Uani 1 1 d . . .
F32 F 0.1974(3) 0.5758(5) 0.0000 0.128(3) Uani 1 2 d S . .
S3 S 0.11787(7) 0.63286(14) 0.0000 0.0503(6) Uani 1 2 d S . .
C54 C 0.0164(4) 0.3752(6) 0.5000 0.064(3) Uani 1 2 d S . .
O41 O 0.0584(2) 0.2716(3) 0.45618(15) 0.0789(16) Uani 1 1 d . . .
O42 O 0.1029(3) 0.3568(5) 0.5000 0.132(4) Uani 1 2 d S . .
F41 F -0.0214(3) 0.3330(6) 0.5000 0.146(4) Uani 1 2 d S . .
F42 F 0.0114(2) 0.4114(3) 0.45941(18) 0.1130(19) Uani 1 1 d . . .
S4 S 0.06362(9) 0.31206(13) 0.5000 0.0535(6) Uani 1 2 d S . .
C55 C 0.0459(3) 0.4171(8) 0.0000 0.080(4) Uani 1 2 d S . .
O51 O 0.0922(2) 0.3297(3) 0.04475(17) 0.095(2) Uani 1 1 d . . .
O52 O 0.1341(3) 0.4177(6) 0.0000 0.133(4) Uani 1 2 d S . .
F51 F 0.0083(3) 0.3863(4) 0.0000 0.092(2) Uani 1 2 d S . .
F52 F 0.04503(16) 0.4697(3) 0.04026(17) 0.0914(14) Uani 1 1 d . . .
S5 S 0.09211(11) 0.3601(2) 0.0000 0.0830(10) Uani 1 2 d S . .
C56 C 0.03983(15) 0.8874(3) 0.3487(3) 0.071(4) Uiso 0.50 1 d PD A 1
O63 O 0.1087(3) 0.9030(5) 0.40543(19) 0.091(4) Uani 0.50 1 d PD A 1
F61 F 0.0195(2) 0.9515(4) 0.3567(4) 0.143(5) Uani 0.50 1 d PDU A 1
F62 F 0.0283(2) 0.8648(5) 0.3040(3) 0.100(3) Uani 0.50 1 d PD A 1
F63 F 0.0240(2) 0.8396(4) 0.3809(3) 0.095(3) Uani 0.50 1 d PD A 1
O61 O 0.1089(3) 0.9637(3) 0.3249(4) 0.111(7) Uani 0.50 1 d PD A 1
O62 O 0.11679(18) 0.8299(3) 0.3301(2) 0.0249(14) Uani 0.50 1 d PD A 1
S6 S 0.10133(11) 0.89657(18) 0.35294(13) 0.0475(9) Uani 0.50 1 d PD A 1
F61A F 0.1026(4) 0.9049(4) 0.4337(2) 0.102(4) Uani 0.50 1 d PD B 2
F62A F 0.0657(3) 0.8072(4) 0.4163(3) 0.079(2) Uiso 0.50 1 d PDU B 2
F63A F 0.1349(3) 0.8175(6) 0.3951(4) 0.179(6) Uiso 0.50 1 d PDU B 2
C56A C 0.0962(2) 0.8544(4) 0.3995(2) 0.132(8) Uiso 0.50 1 d PDU B 2
O61A O 0.1137(3) 0.9490(5) 0.3317(4) 0.103(5) Uani 0.50 1 d PDU B 2
O62A O 0.0806(4) 0.8313(4) 0.3078(3) 0.129(5) Uani 0.50 1 d PDU B 2
O63A O 0.0349(3) 0.9232(7) 0.3509(4) 0.173(6) Uani 0.50 1 d PDU B 2
S6A S 0.07905(15) 0.8936(3) 0.34034(15) 0.0689(14) Uani 0.50 1 d PDU B 2
C1S C 0.2163(2) 0.4598(4) 0.1643(3) 0.0566(17) Uani 1 1 d . . .
C2S C 0.2224(2) 0.4619(5) 0.1107(3) 0.084(3) Uani 1 1 d . . .
N1S N 0.2113(2) 0.4589(4) 0.2062(3) 0.0727(17) Uani 1 1 d . . .
C3S C 0.0792(3) 0.1138(4) 0.3872(3) 0.070(2) Uani 1 1 d . . .
C4S C 0.0731(4) 0.0785(5) 0.4361(4) 0.119(4) Uani 1 1 d . . .
N2S N 0.0824(2) 0.1400(3) 0.3495(2) 0.0720(19) Uani 1 1 d . . .
C5S C 0.0365(11) 0.9004(12) 0.5000 0.55(3) Uani 1 2 d SDU . .
C6S C 0.0535(13) 0.8212(12) 0.5000 0.55(3) Uani 1 2 d SDU . .
N3S N 0.0183(10) 0.9558(11) 0.5000 0.54(3) Uani 1 2 d SDU . .
C7S C 0.2768(8) 0.3875(10) 0.0000 0.117(7) Uani 1 2 d SD . .
C8S C 0.2338(9) 0.3413(12) 0.0000 0.205(13) Uani 1 2 d SD . .
N4S N 0.3053(7) 0.4299(15) 0.0000 0.200(11) Uani 1 2 d SD . .
N5S N 0.3095(5) 0.6345(10) 0.5000 0.224(8) Uani 1 2 d SDU . .
C10S C 0.3031(8) 0.4892(10) 0.5000 0.200(8) Uani 1 2 d SDU . .
C9S C 0.3163(5) 0.5711(10) 0.5000 0.176(7) Uani 1 2 d SDU . .
O1W O 0.0373(14) 0.207(3) 0.0000 0.53(5) Uani 0.60 2 d SP . .
O2W O 0.0946(11) 0.190(3) 0.0000 0.23(2) Uani 0.40 2 d SP . .

loop_
_atom_site_aniso_label
_atom_site_aniso_U_11
_atom_site_aniso_U_22
_atom_site_aniso_U_33
_atom_site_aniso_U_23
_atom_site_aniso_U_13
_atom_site_aniso_U_12
C1 0.030(3) 0.035(3) 0.026(3) 0.002(2) 0.001(2) 0.002(2)
C2 0.044(3) 0.041(3) 0.032(3) -0.001(2) -0.002(2) 0.003(2)
C3 0.047(3) 0.035(3) 0.047(4) 0.000(3) 0.005(3) -0.011(2)
C4 0.046(3) 0.040(3) 0.044(4) 0.011(3) 0.011(3) -0.005(3)
C5 0.047(3) 0.045(3) 0.026(3) 0.004(2) 0.010(2) -0.001(2)
C6 0.031(3) 0.034(3) 0.032(3) 0.004(2) 0.002(2) 0.002(2)
C7 0.036(3) 0.043(3) 0.018(3) 0.001(2) 0.004(2) 0.001(2)
C8 0.025(2) 0.035(3) 0.016(2) 0.000(2) -0.0003(19) 0.0015(19)
C9 0.030(3) 0.042(3) 0.012(2) 0.001(2) 0.0011(19) -0.004(2)
C10 0.022(2) 0.039(3) 0.015(2) -0.002(2) -0.0014(18) -0.0003(19)
C11 0.021(2) 0.035(3) 0.014(2) 0.0032(19) 0.0001(18) -0.0008(19)
C12 0.046(3) 0.034(3) 0.015(2) 0.000(2) 0.004(2) -0.003(2)
C13 0.057(3) 0.041(3) 0.026(3) 0.000(2) -0.014(3) -0.007(3)
C14 0.098(5) 0.041(3) 0.027(3) 0.002(3) -0.025(4) -0.012(3)
C15 0.153(8) 0.043(4) 0.019(3) 0.001(3) -0.010(4) -0.008(4)
C16 0.127(7) 0.049(4) 0.036(4) 0.005(3) 0.046(4) 0.005(4)
C17 0.058(3) 0.042(3) 0.030(3) -0.002(2) 0.018(3) -0.001(3)
C18 0.028(3) 0.039(3) 0.027(3) -0.003(2) 0.002(2) 0.000(2)
C19 0.026(2) 0.037(3) 0.037(3) -0.007(2) -0.001(2) -0.001(2)
C20 0.044(3) 0.046(3) 0.045(4) -0.009(3) -0.004(3) -0.006(3)
C21 0.053(4) 0.040(3) 0.066(5) -0.013(3) 0.000(3) -0.014(3)
C22 0.047(3) 0.035(3) 0.077(5) -0.001(3) -0.003(3) -0.008(3)
C23 0.045(3) 0.044(3) 0.047(4) 0.002(3) -0.002(3) 0.001(3)
C24 0.025(2) 0.040(3) 0.034(3) -0.004(2) 0.002(2) -0.001(2)
C25 0.028(2) 0.041(3) 0.023(3) -0.003(2) -0.002(2) 0.002(2)
C26 0.034(3) 0.051(3) 0.032(3) -0.002(2) 0.011(2) 0.005(2)
C27 0.032(3) 0.062(4) 0.046(4) 0.001(3) -0.001(3) 0.009(3)
C28 0.030(3) 0.080(4) 0.038(3) 0.002(3) -0.007(3) 0.007(3)
C29 0.035(3) 0.073(4) 0.030(3) 0.000(3) -0.005(2) 0.011(3)
C30 0.027(2) 0.043(3) 0.022(3) 0.001(2) -0.004(2) -0.003(2)
C31 0.034(3) 0.039(3) 0.017(2) 0.004(2) -0.006(2) -0.003(2)
C32 0.027(2) 0.034(2) 0.013(2) 0.0015(18) -0.0025(18) -0.0033(19)
C33 0.033(3) 0.041(3) 0.016(2) 0.000(2) -0.001(2) -0.001(2)
C34 0.026(2) 0.030(2) 0.017(2) 0.0035(19) -0.0016(19) 0.0000(19)
C35 0.025(2) 0.031(2) 0.016(2) 0.0022(18) -0.0025(19) 0.000(2)
C36 0.022(2) 0.077(4) 0.016(3) 0.003(3) 0.003(2) 0.008(3)
C37 0.030(3) 0.082(4) 0.032(3) -0.022(3) -0.001(2) 0.004(3)
C38 0.040(3) 0.121(6) 0.038(4) -0.032(4) -0.001(3) 0.010(4)
C39 0.045(4) 0.132(7) 0.037(4) -0.007(5) -0.007(3) 0.022(4)
C40 0.040(4) 0.141(8) 0.046(4) 0.036(5) 0.008(3) 0.031(4)
C41 0.046(3) 0.084(4) 0.030(3) 0.023(3) 0.008(3) 0.018(3)
C42 0.026(2) 0.044(3) 0.020(3) 0.006(2) -0.003(2) -0.002(2)
C43 0.025(2) 0.038(3) 0.033(3) 0.001(2) -0.005(2) 0.002(2)
C44 0.039(3) 0.057(3) 0.029(3) 0.007(3) -0.008(2) -0.002(3)
C45 0.027(3) 0.076(4) 0.044(4) -0.002(3) -0.009(3) -0.008(3)
C46 0.026(3) 0.064(4) 0.058(4) 0.004(3) 0.000(3) -0.003(3)
C47 0.026(3) 0.054(3) 0.032(3) 0.000(3) 0.004(2) 0.001(2)
C48 0.026(2) 0.037(3) 0.027(3) -0.001(2) -0.001(2) 0.002(2)
N1 0.024(2) 0.035(2) 0.0148(19) 0.0010(16) 0.0007(16) -0.0020(16)
N2 0.037(2) 0.035(2) 0.0083(18) -0.0003(16) 0.0011(16) -0.0026(17)
N3 0.027(2) 0.031(2) 0.0135(19) 0.0011(16) 0.0000(16) 0.0014(16)
N4 0.026(2) 0.037(2) 0.0115(19) -0.0040(16) 0.0013(15) -0.0005(17)
N5 0.037(2) 0.039(2) 0.013(2) -0.0011(17) 0.0024(17) -0.0052(18)
N6 0.026(2) 0.034(2) 0.017(2) -0.0026(17) 0.0003(16) -0.0003(16)
N7 0.024(2) 0.036(2) 0.016(2) -0.0003(16) 0.0014(16) -0.0003(16)
N8 0.026(2) 0.046(2) 0.0113(19) -0.0011(17) 0.0001(16) 0.0021(18)
N9 0.0214(19) 0.033(2) 0.017(2) -0.0021(16) -0.0013(16) -0.0010(16)
N10 0.026(2) 0.035(2) 0.014(2) 0.0015(16) -0.0001(16) -0.0015(17)
N11 0.020(2) 0.047(2) 0.016(2) 0.0058(17) -0.0020(16) -0.0020(17)
N12 0.027(2) 0.035(2) 0.017(2) 0.0023(17) 0.0018(16) 0.0016(17)
O1 0.040(2) 0.0341(19) 0.0209(19) -0.0005(14) 0.0007(15) -0.0028(15)
O2 0.054(2) 0.038(2) 0.027(2) 0.0036(16) 0.0018(17) 0.0000(17)
O3 0.0240(17) 0.051(2) 0.0190(18) 0.0048(15) 0.0006(14) 0.0004(15)
O4 0.0250(18) 0.058(2) 0.0223(19) -0.0053(16) 0.0020(14) 0.0049(16)
Zn1 0.0250(3) 0.0356(3) 0.0134(3) -0.0002(2) 0.0001(2) 0.0001(2)
Zn2 0.0262(3) 0.0368(3) 0.0158(3) 0.0015(2) 0.0007(2) 0.0004(2)
C51 0.093(8) 0.055(6) 0.040(6) 0.000 0.000 -0.004(5)
O11 0.070(3) 0.121(4) 0.018(2) -0.001(2) 0.000(2) -0.009(3)
O12 0.121(7) 0.064(5) 0.128(8) 0.000 0.000 0.040(5)
F11 0.097(3) 0.155(5) 0.044(3) 0.001(3) 0.012(2) -0.056(3)
F12 0.169(8) 0.065(4) 0.120(7) 0.000 0.000 -0.011(5)
S1 0.0526(12) 0.0571(13) 0.0241(10) 0.000 0.000 -0.0006(10)
C52 0.038(3) 0.079(4) 0.038(4) -0.005(3) 0.000(3) 0.005(3)
O21 0.094(4) 0.079(4) 0.097(5) 0.016(3) -0.020(4) -0.030(3)
O22 0.063(3) 0.149(5) 0.053(3) -0.048(3) -0.002(3) 0.035(3)
O23 0.040(2) 0.108(4) 0.031(2) 0.003(2) -0.0088(19) 0.013(2)
F21 0.056(2) 0.123(4) 0.084(4) -0.005(3) -0.035(2) 0.017(2)
F22 0.066(3) 0.147(4) 0.059(3) -0.047(3) -0.004(2) 0.014(3)
F23 0.093(3) 0.085(3) 0.120(4) 0.011(3) -0.003(3) -0.034(3)
S2 0.0404(8) 0.0704(10) 0.0305(8) -0.0068(7) -0.0052(6) 0.0039(7)
C53 0.091(9) 0.114(10) 0.045(7) 0.000 0.000 0.020(8)
O31 0.109(7) 0.080(5) 0.100(7) 0.000 0.000 0.010(5)
O32 0.077(3) 0.115(4) 0.017(2) -0.002(2) 0.002(2) -0.020(3)
F31 0.067(3) 0.257(8) 0.088(4) -0.054(5) -0.020(3) -0.016(4)
F32 0.090(5) 0.138(7) 0.156(9) 0.000 0.000 0.043(5)
S3 0.0478(12) 0.0821(16) 0.0212(10) 0.000 0.000 -0.0047(11)
C54 0.075(7) 0.101(8) 0.016(4) 0.000 0.000 0.003(6)
O41 0.123(4) 0.093(4) 0.020(2) -0.001(2) -0.003(3) 0.029(3)
O42 0.072(6) 0.113(8) 0.212(13) 0.000 0.000 -0.025(5)
F41 0.068(5) 0.229(11) 0.140(9) 0.000 0.000 0.008(6)
F42 0.168(5) 0.108(4) 0.062(3) 0.020(3) 0.011(3) 0.053(4)
S4 0.0700(16) 0.0621(14) 0.0284(12) 0.000 0.000 -0.0028(12)
C55 0.049(6) 0.165(12) 0.025(5) 0.000 0.000 -0.008(7)
O51 0.140(5) 0.122(5) 0.021(3) -0.001(3) -0.004(3) 0.051(4)
O52 0.055(5) 0.134(8) 0.211(13) 0.000 0.000 -0.006(5)
F51 0.108(5) 0.112(5) 0.057(4) 0.000 0.000 -0.029(4)
F52 0.099(3) 0.105(3) 0.070(3) -0.023(3) 0.002(3) 0.007(3)
S5 0.098(2) 0.124(3) 0.0272(13) 0.000 0.000 0.058(2)
O63 0.127(10) 0.093(9) 0.053(8) -0.035(7) -0.012(8) 0.032(8)
F61 0.107(8) 0.086(7) 0.235(14) -0.035(8) 0.025(8) 0.021(6)
F62 0.071(6) 0.141(9) 0.087(8) -0.028(7) -0.019(5) 0.005(6)
F63 0.084(6) 0.079(6) 0.123(9) -0.028(6) 0.047(6) -0.034(5)
O61 0.215(19) 0.034(6) 0.084(11) 0.025(7) -0.018(12) 0.029(8)
O62 0.029(3) 0.031(3) 0.015(3) -0.005(3) 0.003(3) 0.015(3)
S6 0.060(3) 0.0419(18) 0.041(2) 0.0007(15) 0.0106(19) 0.0009(19)
F61A 0.154(10) 0.092(7) 0.060(7) -0.006(6) -0.028(7) -0.024(7)
O61A 0.153(12) 0.064(7) 0.091(10) -0.004(7) 0.044(9) -0.062(8)
O62A 0.204(13) 0.091(8) 0.091(10) 0.015(8) 0.059(10) -0.017(9)
O63A 0.152(12) 0.181(13) 0.187(13) 0.011(12) -0.009(11) 0.017(11)
S6A 0.077(3) 0.083(3) 0.047(3) 0.018(2) 0.006(2) 0.032(3)
C1S 0.034(3) 0.064(4) 0.072(5) -0.002(4) 0.005(3) 0.010(3)
C2S 0.055(4) 0.135(7) 0.063(5) -0.013(5) 0.019(4) 0.015(4)
N1S 0.049(3) 0.097(5) 0.072(5) -0.004(4) -0.002(3) 0.011(3)
C3S 0.107(6) 0.051(4) 0.054(5) -0.007(4) 0.013(4) -0.005(4)
C4S 0.210(12) 0.092(6) 0.054(6) 0.020(5) 0.001(7) -0.028(7)
N2S 0.123(6) 0.051(3) 0.042(4) 0.013(3) 0.011(4) 0.006(3)
C5S 0.32(3) 0.126(15) 1.20(8) 0.000 0.000 0.051(18)
C6S 0.33(3) 0.102(15) 1.21(8) 0.000 0.000 0.063(19)
N3S 0.33(3) 0.115(15) 1.18(8) 0.000 0.000 0.026(19)
C7S 0.19(2) 0.121(15) 0.040(8) 0.000 0.000 0.056(14)
C8S 0.38(4) 0.16(2) 0.070(12) 0.000 0.000 0.06(2)
N4S 0.19(2) 0.31(3) 0.098(13) 0.000 0.000 0.066(19)
N5S 0.137(11) 0.30(2) 0.238(17) 0.000 0.000 0.115(13)
C10S 0.208(16) 0.179(16) 0.211(19) 0.000 0.000 0.034(15)
C9S 0.127(11) 0.155(15) 0.246(16) 0.000 0.000 -0.020(13)
O1W 0.27(4) 0.36(6) 0.95(14) 0.000 0.000 0.25(4)
O2W 0.13(2) 0.52(7) 0.028(13) 0.000 0.000 0.09(3)

loop_
_atom_type_symbol
_atom_type_description
_atom_type_scat_dispersion_real
_atom_type_scat_dispersion_imag
_atom_type_scat_source
C C 0.0033 0.0016 'International Tables Vol C Tables 4.2.6.8 and 6.1.1.4'
H H 0.0000 0.0000 'International Tables Vol C Tables 4.2.6.8 and 6.1.1.4'
N N 0.0061 0.0033 'International Tables Vol C Tables 4.2.6.8 and 6.1.1.4'
O O 0.0106 0.0060 'International Tables Vol C Tables 4.2.6.8 and 6.1.1.4'
F F 0.0171 0.0103 'International Tables Vol C Tables 4.2.6.8 and 6.1.1.4'
S S 0.1246 0.1234 'International Tables Vol C Tables 4.2.6.8 and 6.1.1.4'
Zn Zn 0.2839 1.4301 'International Tables Vol C Tables 4.2.6.8 and 6.1.1.4'

loop_
_geom_angle_atom_site_label_1
_geom_angle_atom_site_label_2
_geom_angle_atom_site_label_3
_geom_angle
_geom_angle_site_symmetry_1
_geom_angle_site_symmetry_3
O1 C1 C6 119.8(4) . .
O1 C1 C2 120.3(5) . .
C6 C1 C2 119.9(5) . .
C3 C2 C1 119.1(5) . .
C3 C2 H2 120.5 . .
C1 C2 H2 120.5 . .
C4 C3 C2 121.6(5) . .
C4 C3 H3 119.2 . .
C2 C3 H3 119.2 . .
C3 C4 C5 118.6(5) . .
C3 C4 H4 120.7 . .
C5 C4 H4 120.7 . .
C4 C5 C6 122.1(5) . .
C4 C5 H5 119.0 . .
C6 C5 H5 119.0 . .
C1 C6 C5 118.7(5) . .
C1 C6 C7 124.7(5) . .
C5 C6 C7 116.5(5) . .
N1 C7 C6 126.7(5) . .
N1 C7 H7 116.7 . .
C6 C7 H7 116.7 . .
N2 C8 N3 117.5(4) . .
N2 C8 C9 119.9(4) . .
N3 C8 C9 122.6(4) . .
C8 C9 C10 117.0(4) . .
C8 C9 H9 121.5 . .
C10 C9 H9 121.5 . .
N5 C10 N4 117.7(4) . .
N5 C10 C9 121.1(4) . .
N4 C10 C9 121.2(4) . .
N4 C11 N3 125.5(4) . .
N4 C11 C12 117.8(4) . .
N3 C11 C12 116.6(4) . .
C17 C12 C13 120.2(5) . .
C17 C12 C11 120.8(5) . .
C13 C12 C11 119.0(4) . .
C14 C13 C12 119.3(6) . .
C14 C13 H13 120.3 . .
C12 C13 H13 120.3 . .
C15 C14 C13 121.5(6) . .
C15 C14 H14 119.2 . .
C13 C14 H14 119.2 . .
C14 C15 C16 119.7(6) . .
C14 C15 H15 120.2 . .
C16 C15 H15 120.2 . .
C17 C16 C15 119.6(6) . .
C17 C16 H16 120.2 . .
C15 C16 H16 120.2 . .
C16 C17 C12 119.6(6) . .
C16 C17 H17 120.2 . .
C12 C17 H17 120.2 . .
N6 C18 C19 125.5(5) . .
N6 C18 H18 117.2 . .
C19 C18 H18 117.2 . .
C24 C19 C20 118.5(5) . .
C24 C19 C18 125.8(5) . .
C20 C19 C18 115.8(5) . .
C21 C20 C19 121.4(6) . .
C21 C20 H20 119.3 . .
C19 C20 H20 119.3 . .
C20 C21 C22 118.8(6) . .
C20 C21 H21 120.6 . .
C22 C21 H21 120.6 . .
C23 C22 C21 121.2(6) . .
C23 C22 H22 119.4 . .
C21 C22 H22 119.4 . .
C22 C23 C24 119.7(6) . .
C22 C23 H23 120.2 . .
C24 C23 H23 120.2 . .
O2 C24 C19 119.3(5) . .
O2 C24 C23 120.2(5) . .
C19 C24 C23 120.4(5) . .
O3 C25 C26 121.4(5) . .
O3 C25 C30 118.7(4) . .
C26 C25 C30 119.9(5) . .
C27 C26 C25 121.2(5) . .
C27 C26 H26 119.4 . .
C25 C26 H26 119.4 . .
C26 C27 C28 120.0(5) . .
C26 C27 H27 120.0 . .
C28 C27 H27 120.0 . .
C29 C28 C27 119.4(5) . .
C29 C28 H28 120.3 . .
C27 C28 H28 120.3 . .
C28 C29 C30 121.9(5) . .
C28 C29 H29 119.0 . .
C30 C29 H29 119.0 . .
C25 C30 C29 117.6(5) . .
C25 C30 C31 125.7(4) . .
C29 C30 C31 116.6(5) . .
N7 C31 C30 126.3(5) . .
N7 C31 H31 116.8 . .
C30 C31 H31 116.8 . .
N8 C32 N9 117.4(4) . .
N8 C32 C33 120.6(4) . 2_565
N9 C32 C33 122.0(4) . 2_565
C32 C33 C34 116.2(4) 2_565 .
C32 C33 H33 121.9 2_565 .
C34 C33 H33 121.9 . .
N11 C34 N10 116.8(4) . .
N11 C34 C33 120.5(4) . .
N10 C34 C33 122.7(4) . .
N9 C35 N10 125.2(4) 2_565 .
N9 C35 C36 116.7(4) 2_565 .
N10 C35 C36 118.0(4) . .
C41 C36 C37 120.2(6) . .
C41 C36 C35 122.8(6) . .
C37 C36 C35 117.1(5) . .
C36 C37 C38 120.1(7) . .
C36 C37 H37 120.0 . .
C38 C37 H37 120.0 . .
C39 C38 C37 117.7(7) . .
C39 C38 H38 121.1 . .
C37 C38 H38 121.1 . .
C38 C39 C40 125.2(7) . .
C38 C39 H39 117.4 . .
C40 C39 H39 117.4 . .
C39 C40 C41 116.4(7) . .
C39 C40 H40 121.8 . .
C41 C40 H40 121.8 . .
C36 C41 C40 120.4(7) . .
C36 C41 H41 119.8 . .
C40 C41 H41 119.8 . .
N12 C42 C43 126.4(5) . .
N12 C42 H42 116.8 . .
C43 C42 H42 116.8 . .
C48 C43 C44 117.8(5) . .
C48 C43 C42 125.9(5) . .
C44 C43 C42 116.2(5) . .
C45 C44 C43 121.3(5) . .
C45 C44 H44 119.3 . .
C43 C44 H44 119.3 . .
C44 C45 C46 119.2(5) . .
C44 C45 H45 120.4 . .
C46 C45 H45 120.4 . .
C45 C46 C47 121.5(5) . .
C45 C46 H46 119.3 . .
C47 C46 H46 119.3 . .
C48 C47 C46 119.1(5) . .
C48 C47 H47 120.4 . .
C46 C47 H47 120.4 . .
C47 C48 O4 120.3(5) . .
C47 C48 C43 121.0(5) . .
O4 C48 C43 118.7(4) . .
C7 N1 N2 113.8(4) . .
C7 N1 Zn1 134.0(3) . .
N2 N1 Zn1 112.2(3) . .
C8 N2 N1 119.6(4) . .
C8 N2 H2A 120.2 . .
N1 N2 H2A 120.2 . .
C11 N3 C8 116.1(4) . .
C11 N3 Zn1 131.5(3) . .
C8 N3 Zn1 112.4(3) . .
C11 N4 C10 117.3(4) . .
C11 N4 Zn2 130.2(3) . .
C10 N4 Zn2 112.4(3) . .
C10 N5 N6 119.6(4) . .
C10 N5 H5A 120.2 . .
N6 N5 H5A 120.2 . .
C18 N6 N5 114.4(4) . .
C18 N6 Zn2 133.4(3) . .
N5 N6 Zn2 112.2(3) . .
C31 N7 N8 115.0(4) . .
C31 N7 Zn1 132.7(3) . .
N8 N7 Zn1 112.3(3) . .
C32 N8 N7 119.8(4) . .
C32 N8 H8 120.1 . .
N7 N8 H8 120.1 . .
C35 N9 C32 117.8(4) 2_565 .
C35 N9 Zn1 129.5(3) 2_565 .
C32 N9 Zn1 112.7(3) . .
C35 N10 C34 116.0(4) . .
C35 N10 Zn2 131.2(3) . .
C34 N10 Zn2 112.6(3) . .
C34 N11 N12 120.6(4) . .
C34 N11 H11 119.7 . .
N12 N11 H11 119.7 . .
C42 N12 N11 115.3(4) . .
C42 N12 Zn2 132.4(3) . .
N11 N12 Zn2 112.3(3) . .
C1 O1 Zn1 133.6(3) . .
C1 O1 H1 113.2 . .
Zn1 O1 H1 113.2 . .
C24 O2 Zn2 134.6(3) . .
C24 O2 H2B 112.7 . .
Zn2 O2 H2B 112.7 . .
C25 O3 Zn1 132.5(3) . .
C25 O3 H3A 113.8 . .
Zn1 O3 H3A 113.8 . .
C48 O4 Zn2 131.7(3) . .
C48 O4 H4A 114.2 . .
Zn2 O4 H4A 114.2 . .
N1 Zn1 N7 162.69(15) . .
N1 Zn1 N9 115.23(14) . .
N7 Zn1 N9 77.70(14) . .
N1 Zn1 N3 78.04(14) . .
N7 Zn1 N3 112.95(14) . .
N9 Zn1 N3 97.44(14) . .
N1 Zn1 O1 80.25(14) . .
N7 Zn1 O1 89.47(13) . .
N9 Zn1 O1 86.74(13) . .
N3 Zn1 O1 157.58(13) . .
N1 Zn1 O3 85.47(13) . .
N7 Zn1 O3 80.47(13) . .
N9 Zn1 O3 157.84(13) . .
N3 Zn1 O3 94.50(13) . .
O1 Zn1 O3 89.31(13) . .
N6 Zn2 N12 164.43(16) . .
N6 Zn2 N4 78.03(15) . .
N12 Zn2 N4 113.70(15) . .
N6 Zn2 N10 110.82(15) . .
N12 Zn2 N10 77.47(15) . .
N4 Zn2 N10 103.14(14) . .
N6 Zn2 O2 80.65(15) . .
N12 Zn2 O2 86.54(14) . .
N4 Zn2 O2 158.20(14) . .
N10 Zn2 O2 88.63(14) . .
N6 Zn2 O4 89.27(13) . .
N12 Zn2 O4 80.92(14) . .
N4 Zn2 O4 89.54(14) . .
N10 Zn2 O4 157.93(14) . .
O2 Zn2 O4 85.65(15) . .
F12 C51 F11 107.9(6) . 6_556
F12 C51 F11 107.9(6) . .
F11 C51 F11 105.6(9) 6_556 .
F12 C51 S1 114.2(8) . .
F11 C51 S1 110.5(5) 6_556 .
F11 C51 S1 110.5(5) . .
O12 S1 O11 115.0(3) . .
O12 S1 O11 115.0(3) . 6_556
O11 S1 O11 114.9(4) . 6_556
O12 S1 C51 104.9(5) . .
O11 S1 C51 102.3(3) . .
O11 S1 C51 102.3(3) 6_556 .
F23 C52 F22 111.3(6) . .
F23 C52 F21 107.5(5) . .
F22 C52 F21 107.2(6) . .
F23 C52 S2 110.3(5) . .
F22 C52 S2 111.2(4) . .
F21 C52 S2 109.2(5) . .
O21 S2 O23 113.1(3) . .
O21 S2 O22 117.8(4) . .
O23 S2 O22 113.7(3) . .
O21 S2 C52 105.4(3) . .
O23 S2 C52 103.2(3) . .
O22 S2 C52 101.2(3) . .
F32 C53 F31 106.5(8) . .
F32 C53 F31 106.5(8) . 6
F31 C53 F31 108.8(12) . 6
F32 C53 S3 111.9(10) . .
F31 C53 S3 111.4(7) . .
F31 C53 S3 111.4(7) 6 .
O32 S3 O32 115.9(4) 6 .
O32 S3 O31 113.2(3) 6 .
O32 S3 O31 113.2(3) . .
O32 S3 C53 105.0(3) 6 .
O32 S3 C53 105.0(3) . .
O31 S3 C53 102.9(6) . .
F42 C54 F42 116.9(10) . 6_556
F42 C54 F41 101.1(7) . .
F42 C54 F41 101.1(7) 6_556 .
F42 C54 S4 114.4(5) . .
F42 C54 S4 114.4(5) 6_556 .
F41 C54 S4 106.1(8) . .
O41 S4 O41 115.3(5) 6_556 .
O41 S4 O42 113.1(3) 6_556 .
O41 S4 O42 113.1(3) . .
O41 S4 C54 104.3(3) 6_556 .
O41 S4 C54 104.3(3) . .
O42 S4 C54 105.5(6) . .
F51 C55 F52 106.4(6) . 6
F51 C55 F52 106.4(6) . .
F52 C55 F52 97.5(10) 6 .
F51 C55 S5 116.1(11) . .
F52 C55 S5 114.3(5) 6 .
F52 C55 S5 114.3(5) . .
O51 S5 O51 130.9(6) 6 .
O51 S5 O52 105.4(4) 6 .
O51 S5 O52 105.4(4) . .
O51 S5 C55 104.6(3) 6 .
O51 S5 C55 104.6(3) . .
O52 S5 C55 102.8(6) . .
F63 C56 F62 108.0(4) . .
F63 C56 F61 108.0(4) . .
F62 C56 F61 107.7(4) . .
F63 C56 S6 111.8(4) . .
F62 C56 S6 110.0(4) . .
F61 C56 S6 111.0(4) . .
O62 S6 O63 116.4(4) . .
O62 S6 O61 115.8(4) . .
O63 S6 O61 115.0(4) . .
O62 S6 C56 102.3(3) . .
O63 S6 C56 102.7(3) . .
O61 S6 C56 101.3(3) . .
F61A C56A F62A 107.9(4) . .
F61A C56A F63A 106.9(4) . .
F62A C56A F63A 106.9(4) . .
F61A C56A S6A 112.5(4) . .
F62A C56A S6A 111.4(4) . .
F63A C56A S6A 110.9(4) . .
O62A S6A O63A 116.4(4) . .
O62A S6A O61A 115.1(4) . .
O63A S6A O61A 114.4(4) . .
O62A S6A C56A 102.7(3) . .
O63A S6A C56A 103.0(4) . .
O61A S6A C56A 102.4(3) . .
N1S C1S C2S 179.4(9) . .
N2S C3S C4S 177.8(10) . .
N3S C5S C6S 171(4) . .
N4S C7S C8S 171(2) . .
N5S C9S C10S 155.3(15) . .

loop_
_geom_bond_atom_site_label_1
_geom_bond_atom_site_label_2
_geom_bond_distance
_geom_bond_site_symmetry_2
C1 O1 1.373(6) .
C1 C6 1.395(7) .
C1 C2 1.406(7) .
C2 C3 1.394(8) .
C2 H2 0.9500 .
C3 C4 1.376(8) .
C3 H3 0.9500 .
C4 C5 1.381(8) .
C4 H4 0.9500 .
C5 C6 1.395(7) .
C5 H5 0.9500 .
C6 C7 1.450(7) .
C7 N1 1.285(6) .
C7 H7 0.9500 .
C8 N2 1.348(6) .
C8 N3 1.368(6) .
C8 C9 1.383(7) .
C9 C10 1.388(7) .
C9 H9 0.9500 .
C10 N5 1.342(6) .
C10 N4 1.366(6) .
C11 N4 1.341(6) .
C11 N3 1.341(6) .
C11 C12 1.484(6) .
C12 C17 1.395(7) .
C12 C13 1.397(7) .
C13 C14 1.381(8) .
C13 H13 0.9500 .
C14 C15 1.351(10) .
C14 H14 0.9500 .
C15 C16 1.426(11) .
C15 H15 0.9500 .
C16 C17 1.379(9) .
C16 H16 0.9500 .
C17 H17 0.9500 .
C18 N6 1.298(6) .
C18 C19 1.452(7) .
C18 H18 0.9500 .
C19 C24 1.386(8) .
C19 C20 1.426(7) .
C20 C21 1.362(8) .
C20 H20 0.9500 .
C21 C22 1.397(9) .
C21 H21 0.9500 .
C22 C23 1.385(9) .
C22 H22 0.9500 .
C23 C24 1.392(8) .
C23 H23 0.9500 .
C24 O2 1.358(6) .
C25 O3 1.354(6) .
C25 C26 1.387(7) .
C25 C30 1.407(7) .
C26 C27 1.386(8) .
C26 H26 0.9500 .
C27 C28 1.392(8) .
C27 H27 0.9500 .
C28 C29 1.369(8) .
C28 H28 0.9500 .
C29 C30 1.424(7) .
C29 H29 0.9500 .
C30 C31 1.440(7) .
C31 N7 1.286(6) .
C31 H31 0.9500 .
C32 N8 1.357(6) .
C32 N9 1.363(6) .
C32 C33 1.379(6) 2_565
C33 C32 1.379(6) 2_565
C33 C34 1.391(6) .
C33 H33 0.9500 .
C34 N11 1.344(6) .
C34 N10 1.370(6) .
C35 N9 1.326(6) 2_565
C35 N10 1.345(6) .
C35 C36 1.485(6) .
C36 C41 1.352(8) .
C36 C37 1.406(8) .
C37 C38 1.408(9) .
C37 H37 0.9500 .
C38 C39 1.321(11) .
C38 H38 0.9500 .
C39 C40 1.390(12) .
C39 H39 0.9500 .
C40 C41 1.425(10) .
C40 H40 0.9500 .
C41 H41 0.9500 .
C42 N12 1.298(6) .
C42 C43 1.439(7) .
C42 H42 0.9500 .
C43 C48 1.401(7) .
C43 C44 1.412(7) .
C44 C45 1.361(8) .
C44 H44 0.9500 .
C45 C46 1.380(9) .
C45 H45 0.9500 .
C46 C47 1.385(8) .
C46 H46 0.9500 .
C47 C48 1.373(7) .
C47 H47 0.9500 .
C48 O4 1.376(6) .
N1 N2 1.392(5) .
N1 Zn1 2.094(4) .
N2 H2A 0.8800 .
N3 Zn1 2.147(4) .
N4 Zn2 2.125(4) .
N5 N6 1.373(5) .
N5 H5A 0.8800 .
N6 Zn2 2.094(4) .
N7 N8 1.375(5) .
N7 Zn1 2.109(4) .
N8 H8 0.8800 .
N9 C35 1.326(6) 2_565
N9 Zn1 2.147(4) .
N10 Zn2 2.148(4) .
N11 N12 1.367(5) .
N11 H11 0.8800 .
N12 Zn2 2.104(4) .
O1 Zn1 2.213(3) .
O1 H1 0.9500 .
O2 Zn2 2.186(4) .
O2 H2B 0.9500 .
O3 Zn1 2.216(3) .
O3 H3A 0.9500 .
O4 Zn2 2.214(3) .
O4 H4A 0.9500 .
C51 F12 1.273(12) .
C51 F11 1.354(8) 6_556
C51 F11 1.354(8) .
C51 S1 1.805(10) .
O11 S1 1.432(4) .
O12 S1 1.415(7) .
S1 O11 1.432(4) 6_556
C52 F23 1.296(8) .
C52 F22 1.308(7) .
C52 F21 1.333(7) .
C52 S2 1.815(7) .
O21 S2 1.430(6) .
O22 S2 1.433(5) .
O23 S2 1.432(4) .
C53 F32 1.312(14) .
C53 F31 1.337(9) .
C53 F31 1.337(9) 6
C53 S3 1.773(13) .
O31 S3 1.423(8) .
O32 S3 1.414(4) .
S3 O32 1.414(4) 6
C54 F42 1.287(7) .
C54 F42 1.287(7) 6_556
C54 F41 1.355(13) .
C54 S4 1.805(11) .
O41 S4 1.402(5) .
O42 S4 1.416(9) .
S4 O41 1.402(5) 6_556
C55 F51 1.244(12) .
C55 F52 1.447(10) 6
C55 F52 1.447(10) .
C55 S5 1.714(12) .
O51 S5 1.329(5) .
O52 S5 1.623(10) .
S5 O51 1.329(5) 6
C56 F63 1.315(4) .
C56 F62 1.320(4) .
C56 F61 1.327(4) .
C56 S6 1.828(4) .
O63 S6 1.440(4) .
O61 S6 1.453(4) .
O62 S6 1.433(4) .
F61A C56A 1.316(5) .
F62A C56A 1.325(5) .
F63A C56A 1.331(5) .
C56A S6A 1.822(4) .
O61A S6A 1.454(4) .
O62A S6A 1.433(4) .
O63A S6A 1.439(4) .
C1S N1S 1.141(9) .
C1S C2S 1.460(11) .
C3S N2S 1.127(9) .
C3S C4S 1.479(12) .
C5S N3S 1.141(15) .
C5S C6S 1.522(15) .
C7S N4S 1.14(3) .
C7S C8S 1.52(3) .
N5S C9S 1.168(15) .
C10S C9S 1.535(15) .
O1W O2W 1.72(4) .
